data_7058644
loop_
_publ_author_name
'Maruyama, Tatsuya'
'Namekata, Akimi'
'Sakiyama, Hiroshi'
'Kikukawa, Yuji'
'Hayashi, Yoshihito'

_publ_section_title
;
 Redox active mixed-valence hexamanganese double-cubane complexes
 supported by tetravanadates
;
_journal_name_full 'New Journal of Chemistry'
_journal_paper_doi 10.1039/C9NJ02437A
_journal_year 2019
_chemical_formula_sum 'C70 H154 Mn6 N14 O52 V8'
_chemical_formula_weight 2761.22
_space_group_crystal_system monoclinic
_space_group_IT_number 14
_space_group_name_Hall '-P 2ybc'
_space_group_name_H-M_alt 'P 1 21/c 1'
_symmetry_space_group_name_Hall '-P 2ybc'
_symmetry_space_group_name_H-M 'P 1 21/c 1'
_atom_sites_solution_hydrogens mixed
_audit_creation_method SHELXL-2016/4
_audit_update_record
;
2019-03-11 deposited with the CCDC.    2019-07-12 downloaded from the CCDC.
;
_cell_angle_alpha 90
_cell_angle_beta 99.9680(10)
_cell_angle_gamma 90
_cell_formula_units_Z 2
_cell_length_a 15.1262(4)
_cell_length_b 16.2033(4)
_cell_length_c 24.7209(6)
_cell_measurement_reflns_used 9845
_cell_measurement_temperature 90(2)
_cell_measurement_theta_max 72.61
_cell_measurement_theta_min 4.03
_cell_volume 5967.5(3)
_computing_cell_refinement 'SAINT (Bruker AXS)'
_computing_data_collection 'APEX3 (Bruker AXS)'
_computing_data_reduction 'SAINT (Bruker AXS)'
_computing_molecular_graphics 'ShelXLE (H?bschle et al., 2011)'
_computing_publication_material 'APEX3 (Bruker AXS)'
_computing_structure_refinement 'SHELXL-2016/4 (Sheldrick, 2016)'
_computing_structure_solution 'SHELXT 2014/5 (Sheldrick, 2014)'
_diffrn_ambient_temperature 90(2)
_diffrn_measured_fraction_theta_full 0.995
_diffrn_measured_fraction_theta_max 0.987
_diffrn_measurement_device_type 'Bruker D8 goniometer'
_diffrn_measurement_method 'omega scans'
_diffrn_radiation_type CuK\a
_diffrn_radiation_wavelength 1.54178
_diffrn_reflns_av_R_equivalents 0.0583
_diffrn_reflns_av_unetI/netI 0.0471
_diffrn_reflns_Laue_measured_fraction_full 0.995
_diffrn_reflns_Laue_measured_fraction_max 0.987
_diffrn_reflns_limit_h_max 18
_diffrn_reflns_limit_h_min -18
_diffrn_reflns_limit_k_max 19
_diffrn_reflns_limit_k_min -20
_diffrn_reflns_limit_l_max 25
_diffrn_reflns_limit_l_min -29
_diffrn_reflns_number 49265
_diffrn_reflns_point_group_measured_fraction_full 0.995
_diffrn_reflns_point_group_measured_fraction_max 0.987
_diffrn_reflns_theta_full 67.679
_diffrn_reflns_theta_max 72.621
_diffrn_reflns_theta_min 4.031
_diffrn_source 'Bruker Turbo X-ray Source'
_exptl_absorpt_coefficient_mu 10.732
_exptl_absorpt_correction_T_max 0.7536
_exptl_absorpt_correction_T_min 0.4995
_exptl_absorpt_correction_type multi-scan
_exptl_crystal_colour Red
_exptl_crystal_density_diffrn 1.537
_exptl_crystal_description Block
_exptl_crystal_F_000 2844
_exptl_crystal_size_max 0.010
_exptl_crystal_size_mid 0.010
_exptl_crystal_size_min 0.010
_refine_diff_density_max 2.186
_refine_diff_density_min -0.892
_refine_diff_density_rms 0.138
_refine_ls_extinction_method none
_refine_ls_goodness_of_fit_ref 1.029
_refine_ls_hydrogen_treatment mixed
_refine_ls_matrix_type full
_refine_ls_number_parameters 1085
_refine_ls_number_reflns 11715
_refine_ls_number_restraints 1442
_refine_ls_restrained_S_all 1.018
_refine_ls_R_factor_all 0.0855
_refine_ls_R_factor_gt 0.0693
_refine_ls_shift/su_max 0.011
_refine_ls_shift/su_mean 0.001
_refine_ls_structure_factor_coef Fsqd
_refine_ls_weighting_details 'w=1/[\s^2^(Fo^2^)+(0.1352P)^2^+20.2083P] where P=(Fo^2^+2Fc^2^)/3'
_refine_ls_weighting_scheme calc
_refine_ls_wR_factor_gt 0.2037
_refine_ls_wR_factor_ref 0.2197
_reflns_Friedel_coverage 0.000
_reflns_number_gt 9375
_reflns_number_total 11715
_reflns_threshold_expression 'I > 2\s(I)'
_cod_data_source_file c9nj02437a2.cif
_cod_data_source_block 1(PhCO2)
_cod_depositor_comments
;
The following automatic conversions were performed:

'_exptl_absorpt_correction_type' value 'Multi-scan' changed to
'multi-scan' according to
/home/data/users/saulius/crontab/automatic-downloads/rss-feeds/RSC/lib/dictionaries/cif_core.dic
dictionary named 'cif_core.dic' version 2.4.2 from 2011-04-26.

Automatic conversion script
Id: cif_fix_values 4973 2017-02-22 13:04:09Z antanas 
;
_cod_database_code 7058644
_shelx_shelxl_version_number 2016/4
_shelx_space_group_comment
;
The symmetry employed for this shelxl refinement is uniquely defined
by the following loop, which should always be used as a source of
symmetry information in preference to the above space-group names.
They are only intended as comments.
;
_shelx_estimated_absorpt_t_min 0.900
_shelx_estimated_absorpt_t_max 0.900

loop_
_space_group_symop_operation_xyz
'x, y, z'
'-x, y+1/2, -z+1/2'
'-x, -y, -z'
'x, -y-1/2, z-1/2'

loop_
_atom_site_label
_atom_site_type_symbol
_atom_site_fract_x
_atom_site_fract_y
_atom_site_fract_z
_atom_site_U_iso_or_equiv
_atom_site_adp_type
_atom_site_occupancy
_atom_site_site_symmetry_order
_atom_site_calc_flag
_atom_site_refinement_flags_posn
_atom_site_refinement_flags_adp
_atom_site_refinement_flags_occupancy
_atom_site_disorder_assembly
_atom_site_disorder_group
MN1 Mn 0.54067(5) 0.34821(5) 0.52340(3) 0.0266(2) Uani 1 1 d . . . . .
MN2 Mn 0.34819(5) 0.52096(5) 0.42763(3) 0.02408(19) Uani 1 1 d . . . . .
MN3 Mn 0.44824(5) 0.50200(4) 0.54480(3) 0.0240(2) Uani 1 1 d . . . . .
V1 V 0.53020(6) 0.32078(5) 0.39360(4) 0.0280(2) Uani 1 1 d . . . . .
V2 V 0.31923(6) 0.36256(5) 0.33971(4) 0.0305(2) Uani 1 1 d . . . . .
V3 V 0.20674(6) 0.36664(6) 0.43863(4) 0.0328(2) Uani 1 1 d . . . . .
V4 V 0.34526(6) 0.33005(6) 0.55578(4) 0.0345(2) Uani 1 1 d . . . . .
O1 O 0.6400(3) 0.2736(2) 0.57003(19) 0.0430(10) Uani 1 1 d . . . . .
O2 O 0.7277(3) 0.3742(2) 0.61249(17) 0.0371(9) Uani 1 1 d . . . . .
O3 O 0.4591(2) 0.5713(2) 0.41929(14) 0.0261(7) Uani 1 1 d . . . . .
O4 O 0.3714(2) 0.5762(2) 0.49691(14) 0.0257(7) Uani 1 1 d . . . . .
O5 O 0.4521(2) 0.4375(2) 0.48024(14) 0.0267(7) Uani 1 1 d . . . . .
O6 O 0.5398(2) 0.2825(2) 0.45873(16) 0.0312(8) Uani 1 1 d . . . . .
O7 O 0.5530(2) 0.4249(2) 0.39506(15) 0.0295(8) Uani 1 1 d . . . . .
O8 O 0.6014(3) 0.2732(2) 0.36218(17) 0.0367(9) Uani 1 1 d . . . . .
O9 O 0.4186(3) 0.3025(2) 0.35427(16) 0.0341(8) Uani 1 1 d . . . . .
O10 O 0.3383(2) 0.4627(2) 0.35818(15) 0.0296(8) Uani 1 1 d . . . . .
O11 O 0.2788(3) 0.3584(3) 0.27520(18) 0.0470(11) Uani 1 1 d . . . . .
O12 O 0.2373(3) 0.3225(2) 0.37739(19) 0.0415(10) Uani 1 1 d . . . . .
O13 O 0.2409(2) 0.4669(2) 0.44259(16) 0.0324(8) Uani 1 1 d . . . . .
O14 O 0.0987(3) 0.3629(3) 0.4339(2) 0.0444(10) Uani 1 1 d . . . . .
O15 O 0.2574(3) 0.3098(2) 0.49663(19) 0.0411(10) Uani 1 1 d . . . . .
O16 O 0.3566(3) 0.4350(3) 0.56671(18) 0.0426(10) Uani 1 1 d . . . . .
O17 O 0.4451(2) 0.2879(2) 0.54608(16) 0.0327(8) Uani 1 1 d . . . . .
O18 O 0.3145(3) 0.2882(4) 0.6085(2) 0.0643(15) Uani 1 1 d . . . . .
C1 C 0.7068(4) 0.2994(4) 0.6036(3) 0.0402(13) Uani 1 1 d . . . . .
C2 C 0.7734(19) 0.2376(14) 0.6374(16) 0.038(4) Uani 0.511(4) 1 d D U P A 1
C3 C 0.7662(12) 0.1531(15) 0.6267(11) 0.047(4) Uani 0.511(4) 1 d D U P A 1
H3 H 0.725167 0.133878 0.595745 0.057 Uiso 0.511(4) 1 calc R U P A 1
C4 C 0.8182(11) 0.0967(12) 0.6605(10) 0.052(4) Uani 0.511(4) 1 d D U P A 1
H4 H 0.810124 0.039274 0.653418 0.063 Uiso 0.511(4) 1 calc R U P A 1
C5 C 0.8782(13) 0.1216(12) 0.7020(9) 0.050(4) Uani 0.511(4) 1 d D U P A 1
H5 H 0.913333 0.082126 0.724726 0.061 Uiso 0.511(4) 1 calc R U P A 1
C6 C 0.8909(18) 0.2062(13) 0.7131(12) 0.054(4) Uani 0.511(4) 1 d D U P A 1
H6 H 0.934661 0.224424 0.743042 0.064 Uiso 0.511(4) 1 calc R U P A 1
C7 C 0.838(2) 0.2628(13) 0.6795(16) 0.044(4) Uani 0.511(4) 1 d D U P A 1
H7 H 0.847884 0.320179 0.685978 0.052 Uiso 0.511(4) 1 calc R U P A 1
C2B C 0.757(2) 0.2322(16) 0.6348(18) 0.046(5) Uani 0.489(4) 1 d D U P A 2
C3B C 0.7373(15) 0.1497(15) 0.6211(12) 0.052(4) Uani 0.489(4) 1 d D U P A 2
H3B H 0.690116 0.136507 0.591711 0.063 Uiso 0.489(4) 1 calc R U P A 2
C4B C 0.7867(15) 0.0872(13) 0.6502(10) 0.059(4) Uani 0.489(4) 1 d D U P A 2
H4B H 0.772487 0.031339 0.640790 0.071 Uiso 0.489(4) 1 calc R U P A 2
C5B C 0.8528(15) 0.1036(13) 0.6905(11) 0.056(5) Uani 0.489(4) 1 d D U P A 2
H5B H 0.886514 0.059567 0.709209 0.067 Uiso 0.489(4) 1 calc R U P A 2
C6B C 0.8743(19) 0.1845(14) 0.7063(13) 0.052(4) Uani 0.489(4) 1 d D U P A 2
H6B H 0.921917 0.196069 0.735768 0.063 Uiso 0.489(4) 1 calc R U P A 2
C7B C 0.824(2) 0.2483(14) 0.6778(17) 0.047(5) Uani 0.489(4) 1 d D U P A 2
H7B H 0.837488 0.303912 0.688522 0.056 Uiso 0.489(4) 1 calc R U P A 2
N1 N 0.4679(11) 0.6228(10) 0.2612(7) 0.0392(16) Uani 0.511(4) 1 d D U P A 1
C8 C 0.4450(12) 0.6843(11) 0.3031(7) 0.041(3) Uani 0.511(4) 1 d D U P A 1
H8A H 0.499647 0.695292 0.330452 0.049 Uiso 0.511(4) 1 calc R U P A 1
H8B H 0.399895 0.659235 0.322678 0.049 Uiso 0.511(4) 1 calc R U P A 1
C9 C 0.4084(12) 0.7661(11) 0.2782(10) 0.048(4) Uani 0.511(4) 1 d D U P A 1
H9A H 0.395168 0.802562 0.307450 0.072 Uiso 0.511(4) 1 calc R U P A 1
H9B H 0.453174 0.792259 0.259527 0.072 Uiso 0.511(4) 1 calc R U P A 1
H9C H 0.353295 0.756156 0.251743 0.072 Uiso 0.511(4) 1 calc R U P A 1
C10 C 0.3871(14) 0.6047(17) 0.2168(8) 0.040(2) Uani 0.511(4) 1 d D U P A 1
H10A H 0.372999 0.654885 0.194061 0.048 Uiso 0.511(4) 1 calc R U P A 1
H10B H 0.403520 0.560638 0.192651 0.048 Uiso 0.511(4) 1 calc R U P A 1
C11 C 0.3034(14) 0.578(2) 0.2382(11) 0.042(4) Uani 0.511(4) 1 d D U P A 1
H11A H 0.254853 0.568026 0.207255 0.063 Uiso 0.511(4) 1 calc R U P A 1
H11B H 0.315987 0.527801 0.259972 0.063 Uiso 0.511(4) 1 calc R U P A 1
H11C H 0.285411 0.622215 0.261384 0.063 Uiso 0.511(4) 1 calc R U P A 1
C12 C 0.500(2) 0.5459(11) 0.2946(10) 0.042(2) Uani 0.511(4) 1 d D U P A 1
H12A H 0.561311 0.556307 0.315237 0.050 Uiso 0.511(4) 1 calc R U P A 1
H12B H 0.460260 0.535991 0.321707 0.050 Uiso 0.511(4) 1 calc R U P A 1
C13 C 0.502(2) 0.4687(13) 0.2601(15) 0.046(5) Uani 0.511(4) 1 d D U P A 1
H13A H 0.523594 0.422001 0.284105 0.068 Uiso 0.511(4) 1 calc R U P A 1
H13B H 0.441804 0.456898 0.240257 0.068 Uiso 0.511(4) 1 calc R U P A 1
H13C H 0.542976 0.477238 0.233779 0.068 Uiso 0.511(4) 1 calc R U P A 1
C14 C 0.5402(12) 0.6570(13) 0.2309(7) 0.043(3) Uani 0.511(4) 1 d D U P A 1
H14A H 0.551023 0.616103 0.203051 0.051 Uiso 0.511(4) 1 calc R U P A 1
H14B H 0.516532 0.707645 0.211070 0.051 Uiso 0.511(4) 1 calc R U P A 1
C15 C 0.6295(13) 0.6777(13) 0.2666(9) 0.054(4) Uani 0.511(4) 1 d D U P A 1
H15A H 0.670891 0.699018 0.243582 0.082 Uiso 0.511(4) 1 calc R U P A 1
H15B H 0.620301 0.719571 0.293719 0.082 Uiso 0.511(4) 1 calc R U P A 1
H15C H 0.654884 0.627784 0.285679 0.082 Uiso 0.511(4) 1 calc R U P A 1
N1B N 0.4738(12) 0.6201(10) 0.2605(7) 0.0391(17) Uani 0.489(4) 1 d D U P A 2
C8B C 0.4700(13) 0.6854(12) 0.3042(7) 0.042(3) Uani 0.489(4) 1 d D U P A 2
H8B1 H 0.529301 0.688503 0.328372 0.051 Uiso 0.489(4) 1 calc R U P A 2
H8B2 H 0.425526 0.668229 0.327039 0.051 Uiso 0.489(4) 1 calc R U P A 2
C9B C 0.4449(15) 0.7711(12) 0.2810(10) 0.055(4) Uani 0.489(4) 1 d D U P A 2
H9B1 H 0.443721 0.809886 0.311267 0.082 Uiso 0.489(4) 1 calc R U P A 2
H9B2 H 0.489385 0.789350 0.259074 0.082 Uiso 0.489(4) 1 calc R U P A 2
H9B3 H 0.385489 0.769053 0.257740 0.082 Uiso 0.489(4) 1 calc R U P A 2
C10B C 0.3845(14) 0.6123(18) 0.2214(8) 0.041(3) Uani 0.489(4) 1 d D U P A 2
H10C H 0.371534 0.665323 0.201706 0.049 Uiso 0.489(4) 1 calc R U P A 2
H10D H 0.390547 0.569503 0.193737 0.049 Uiso 0.489(4) 1 calc R U P A 2
C11B C 0.3055(15) 0.590(2) 0.2488(12) 0.044(5) Uani 0.489(4) 1 d D U P A 2
H11D H 0.250988 0.586625 0.220949 0.066 Uiso 0.489(4) 1 calc R U P A 2
H11E H 0.316646 0.537205 0.267600 0.066 Uiso 0.489(4) 1 calc R U P A 2
H11F H 0.297598 0.633200 0.275583 0.066 Uiso 0.489(4) 1 calc R U P A 2
C12B C 0.499(2) 0.5406(12) 0.2927(10) 0.042(2) Uani 0.489(4) 1 d D U P A 2
H12C H 0.551904 0.551593 0.321466 0.050 Uiso 0.489(4) 1 calc R U P A 2
H12D H 0.448718 0.524669 0.311420 0.050 Uiso 0.489(4) 1 calc R U P A 2
C13B C 0.520(2) 0.4689(13) 0.2579(15) 0.046(5) Uani 0.489(4) 1 d D U P A 2
H13D H 0.535759 0.420309 0.281219 0.069 Uiso 0.489(4) 1 calc R U P A 2
H13E H 0.467734 0.456427 0.229858 0.069 Uiso 0.489(4) 1 calc R U P A 2
H13F H 0.571064 0.483388 0.239918 0.069 Uiso 0.489(4) 1 calc R U P A 2
C14B C 0.5428(13) 0.6423(13) 0.2242(7) 0.041(3) Uani 0.489(4) 1 d D U P A 2
H14C H 0.542106 0.598442 0.196297 0.050 Uiso 0.489(4) 1 calc R U P A 2
H14D H 0.523443 0.694152 0.204512 0.050 Uiso 0.489(4) 1 calc R U P A 2
C15B C 0.6387(13) 0.6534(12) 0.2536(9) 0.050(4) Uani 0.489(4) 1 d D U P A 2
H15D H 0.677138 0.667331 0.226846 0.075 Uiso 0.489(4) 1 calc R U P A 2
H15E H 0.641164 0.697930 0.280642 0.075 Uiso 0.489(4) 1 calc R U P A 2
H15F H 0.659883 0.601934 0.272402 0.075 Uiso 0.489(4) 1 calc R U P A 2
N2 N 0.1130(8) 0.3616(9) 0.1020(6) 0.040(2) Uani 0.511(4) 1 d . U P A 1
C16 C 0.0149(10) 0.3825(9) 0.1051(7) 0.044(3) Uani 0.511(4) 1 d . U P A 1
H16A H 0.006116 0.377718 0.143729 0.053 Uiso 0.511(4) 1 calc R U P A 1
H16B H -0.024677 0.341479 0.083251 0.053 Uiso 0.511(4) 1 calc R U P A 1
C17 C -0.0138(9) 0.4704(8) 0.0837(6) 0.040(3) Uani 0.511(4) 1 d . U P A 1
H17A H -0.076755 0.479747 0.086840 0.061 Uiso 0.511(4) 1 calc R U P A 1
H17B H 0.024012 0.511579 0.105741 0.061 Uiso 0.511(4) 1 calc R U P A 1
H17C H -0.006812 0.475304 0.045201 0.061 Uiso 0.511(4) 1 calc R U P A 1
C18 C 0.1304(16) 0.3739(14) 0.0450(8) 0.051(4) Uani 0.511(4) 1 d . U P A 1
H18A H 0.192299 0.355348 0.043488 0.061 Uiso 0.511(4) 1 calc R U P A 1
H18B H 0.127408 0.433767 0.036720 0.061 Uiso 0.511(4) 1 calc R U P A 1
C19 C 0.067(2) 0.330(2) 0.0006(10) 0.067(6) Uani 0.511(4) 1 d . U P A 1
H19A H 0.083322 0.341229 -0.035237 0.101 Uiso 0.511(4) 1 calc R U P A 1
H19B H 0.070344 0.269962 0.007520 0.101 Uiso 0.511(4) 1 calc R U P A 1
H19C H 0.005300 0.348564 0.000736 0.101 Uiso 0.511(4) 1 calc R U P A 1
C20 C 0.1194(7) 0.2706(7) 0.1148(6) 0.041(2) Uani 0.511(4) 1 d . U P A 1
H20A H 0.174978 0.248893 0.103990 0.049 Uiso 0.511(4) 1 calc R U P A 1
H20B H 0.068020 0.242317 0.091960 0.049 Uiso 0.511(4) 1 calc R U P A 1
C21 C 0.1199(8) 0.2488(8) 0.1744(6) 0.047(3) Uani 0.511(4) 1 d . U P A 1
H21A H 0.124172 0.188800 0.179039 0.071 Uiso 0.511(4) 1 calc R U P A 1
H21B H 0.171488 0.275077 0.197456 0.071 Uiso 0.511(4) 1 calc R U P A 1
H21C H 0.064314 0.268488 0.185401 0.071 Uiso 0.511(4) 1 calc R U P A 1
C22 C 0.1740(10) 0.4167(8) 0.1411(7) 0.044(3) Uani 0.511(4) 1 d . U P A 1
H22A H 0.163016 0.475011 0.130061 0.052 Uiso 0.511(4) 1 calc R U P A 1
H22B H 0.160607 0.409984 0.178647 0.052 Uiso 0.511(4) 1 calc R U P A 1
C23 C 0.2704(7) 0.3954(7) 0.1409(5) 0.032(2) Uani 0.511(4) 1 d . U P A 1
H23A H 0.309144 0.431735 0.166441 0.048 Uiso 0.511(4) 1 calc R U P A 1
H23B H 0.281372 0.337873 0.152285 0.048 Uiso 0.511(4) 1 calc R U P A 1
H23C H 0.283777 0.402797 0.103777 0.048 Uiso 0.511(4) 1 calc R U P A 1
N2B N 0.0872(12) 0.3554(14) 0.0891(9) 0.067(3) Uani 0.489(4) 1 d D U P A 2
C16B C 0.0038(17) 0.4072(17) 0.0884(11) 0.082(5) Uani 0.489(4) 1 d D U P A 2
H16C H -0.020174 0.397759 0.122703 0.098 Uiso 0.489(4) 1 calc R U P A 2
H16D H -0.042774 0.390209 0.057131 0.098 Uiso 0.489(4) 1 calc R U P A 2
C17B C 0.025(3) 0.5019(17) 0.0830(16) 0.134(9) Uani 0.489(4) 1 d D U P A 2
H17D H -0.029551 0.534206 0.082672 0.201 Uiso 0.489(4) 1 calc R U P A 2
H17E H 0.070701 0.518882 0.114261 0.201 Uiso 0.489(4) 1 calc R U P A 2
H17F H 0.048130 0.511342 0.048773 0.201 Uiso 0.489(4) 1 calc R U P A 2
C18B C 0.117(2) 0.3562(19) 0.0330(11) 0.074(5) Uani 0.489(4) 1 d D U P A 2
H18C H 0.135776 0.413393 0.026462 0.089 Uiso 0.489(4) 1 calc R U P A 2
H18D H 0.171632 0.321477 0.036269 0.089 Uiso 0.489(4) 1 calc R U P A 2
C19B C 0.056(3) 0.330(3) -0.0169(12) 0.089(8) Uani 0.489(4) 1 d D U P A 2
H19D H 0.087018 0.334347 -0.048617 0.133 Uiso 0.489(4) 1 calc R U P A 2
H19E H 0.038783 0.271973 -0.012807 0.133 Uiso 0.489(4) 1 calc R U P A 2
H19F H 0.002675 0.364532 -0.022683 0.133 Uiso 0.489(4) 1 calc R U P A 2
C20B C 0.0249(14) 0.2770(13) 0.0867(11) 0.095(4) Uani 0.489(4) 1 d D U P A 2
H20C H -0.022895 0.280004 0.053914 0.115 Uiso 0.489(4) 1 calc R U P A 2
H20D H -0.003966 0.275363 0.119709 0.115 Uiso 0.489(4) 1 calc R U P A 2
C21B C 0.083(2) 0.1956(18) 0.0841(17) 0.153(10) Uani 0.489(4) 1 d D U P A 2
H21D H 0.043758 0.147088 0.082623 0.229 Uiso 0.489(4) 1 calc R U P A 2
H21E H 0.110743 0.197068 0.051143 0.229 Uiso 0.489(4) 1 calc R U P A 2
H21F H 0.129632 0.192436 0.116799 0.229 Uiso 0.489(4) 1 calc R U P A 2
C22B C 0.1572(15) 0.3829(16) 0.1359(10) 0.083(4) Uani 0.489(4) 1 d D U P A 2
H22C H 0.168831 0.442868 0.134087 0.099 Uiso 0.489(4) 1 calc R U P A 2
H22D H 0.214218 0.352461 0.136733 0.099 Uiso 0.489(4) 1 calc R U P A 2
C23B C 0.114(2) 0.362(2) 0.1853(10) 0.127(8) Uani 0.489(4) 1 d D U P A 2
H23D H 0.154557 0.377100 0.219104 0.191 Uiso 0.489(4) 1 calc R U P A 2
H23E H 0.057331 0.391694 0.182996 0.191 Uiso 0.489(4) 1 calc R U P A 2
H23F H 0.102325 0.302069 0.185619 0.191 Uiso 0.489(4) 1 calc R U P A 2
N3 N 0.1622(19) 0.5991(18) 0.5994(11) 0.065(2) Uani 0.511(4) 1 d D U P A 1
C24 C 0.249(2) 0.573(3) 0.6344(14) 0.062(3) Uani 0.511(4) 1 d D U P A 1
H24A H 0.294997 0.615595 0.632738 0.075 Uiso 0.511(4) 1 calc R U P A 1
H24B H 0.269533 0.520856 0.619788 0.075 Uiso 0.511(4) 1 calc R U P A 1
C25 C 0.2375(15) 0.5594(14) 0.6968(10) 0.073(4) Uani 0.511(4) 1 d D U P A 1
H25A H 0.295064 0.542429 0.718476 0.109 Uiso 0.511(4) 1 calc R U P A 1
H25B H 0.217937 0.611148 0.711590 0.109 Uiso 0.511(4) 1 calc R U P A 1
H25C H 0.192491 0.516475 0.698649 0.109 Uiso 0.511(4) 1 calc R U P A 1
C26 C 0.0981(14) 0.5227(13) 0.5970(9) 0.068(3) Uani 0.511(4) 1 d D U P A 1
H26A H 0.083133 0.515987 0.634232 0.081 Uiso 0.511(4) 1 calc R U P A 1
H26B H 0.041574 0.537687 0.572375 0.081 Uiso 0.511(4) 1 calc R U P A 1
C27 C 0.1247(17) 0.4411(14) 0.5796(10) 0.078(5) Uani 0.511(4) 1 d D U P A 1
H27A H 0.076087 0.401600 0.580830 0.116 Uiso 0.511(4) 1 calc R U P A 1
H27B H 0.137045 0.444594 0.542042 0.116 Uiso 0.511(4) 1 calc R U P A 1
H27C H 0.178905 0.422737 0.604347 0.116 Uiso 0.511(4) 1 calc R U P A 1
C28 C 0.1975(12) 0.5977(12) 0.5435(8) 0.070(3) Uani 0.511(4) 1 d D U P A 1
H28A H 0.225758 0.543600 0.538935 0.084 Uiso 0.511(4) 1 calc R U P A 1
H28B H 0.243543 0.641078 0.543644 0.084 Uiso 0.511(4) 1 calc R U P A 1
C29 C 0.1168(16) 0.6129(15) 0.4936(11) 0.090(5) Uani 0.511(4) 1 d D U P A 1
H29A H 0.139850 0.611842 0.458881 0.134 Uiso 0.511(4) 1 calc R U P A 1
H29B H 0.071611 0.569443 0.493214 0.134 Uiso 0.511(4) 1 calc R U P A 1
H29C H 0.089366 0.666756 0.497915 0.134 Uiso 0.511(4) 1 calc R U P A 1
C30 C 0.120(2) 0.670(2) 0.6239(12) 0.066(3) Uani 0.511(4) 1 d D U P A 1
H30A H 0.087943 0.648812 0.652697 0.080 Uiso 0.511(4) 1 calc R U P A 1
H30B H 0.074059 0.695130 0.594898 0.080 Uiso 0.511(4) 1 calc R U P A 1
C31 C 0.1823(14) 0.7379(13) 0.6488(10) 0.071(4) Uani 0.511(4) 1 d D U P A 1
H31A H 0.147744 0.781151 0.663461 0.107 Uiso 0.511(4) 1 calc R U P A 1
H31B H 0.226811 0.715071 0.678497 0.107 Uiso 0.511(4) 1 calc R U P A 1
H31C H 0.212883 0.761534 0.620516 0.107 Uiso 0.511(4) 1 calc R U P A 1
N3B N 0.167(2) 0.595(2) 0.5950(13) 0.064(2) Uani 0.489(4) 1 d . U P A 2
C24B C 0.246(3) 0.567(3) 0.6383(16) 0.064(3) Uani 0.489(4) 1 d . U P A 2
H24C H 0.281264 0.525779 0.621838 0.076 Uiso 0.489(4) 1 calc R U P A 2
H24D H 0.285177 0.615360 0.649223 0.076 Uiso 0.489(4) 1 calc R U P A 2
C25B C 0.2196(18) 0.5324(16) 0.6867(12) 0.079(5) Uani 0.489(4) 1 d . U P A 2
H25D H 0.273336 0.516159 0.712644 0.118 Uiso 0.489(4) 1 calc R U P A 2
H25E H 0.185812 0.573415 0.703882 0.118 Uiso 0.489(4) 1 calc R U P A 2
H25F H 0.181894 0.483724 0.676463 0.118 Uiso 0.489(4) 1 calc R U P A 2
C26B C 0.0934(16) 0.5385(15) 0.5782(10) 0.069(3) Uani 0.489(4) 1 d . U P A 2
H26C H 0.048058 0.564987 0.549824 0.083 Uiso 0.489(4) 1 calc R U P A 2
H26D H 0.064386 0.525021 0.610084 0.083 Uiso 0.489(4) 1 calc R U P A 2
C27B C 0.1284(18) 0.4578(17) 0.5547(10) 0.079(5) Uani 0.489(4) 1 d . U P A 2
H27D H 0.078058 0.419929 0.543364 0.119 Uiso 0.489(4) 1 calc R U P A 2
H27E H 0.156443 0.471267 0.522907 0.119 Uiso 0.489(4) 1 calc R U P A 2
H27F H 0.172736 0.431387 0.583037 0.119 Uiso 0.489(4) 1 calc R U P A 2
C28B C 0.2027(14) 0.6317(14) 0.5487(11) 0.075(3) Uani 0.489(4) 1 d . U P A 2
H28C H 0.234548 0.683259 0.561776 0.090 Uiso 0.489(4) 1 calc R U P A 2
H28D H 0.247689 0.593441 0.537974 0.090 Uiso 0.489(4) 1 calc R U P A 2
C29B C 0.1373(18) 0.6510(18) 0.4998(13) 0.098(5) Uani 0.489(4) 1 d . U P A 2
H29D H 0.168149 0.675208 0.471871 0.147 Uiso 0.489(4) 1 calc R U P A 2
H29E H 0.106525 0.600343 0.485436 0.147 Uiso 0.489(4) 1 calc R U P A 2
H29F H 0.093341 0.690458 0.509317 0.147 Uiso 0.489(4) 1 calc R U P A 2
C30B C 0.119(2) 0.671(2) 0.6116(13) 0.067(3) Uani 0.489(4) 1 d . U P A 2
H30C H 0.064776 0.681105 0.583810 0.080 Uiso 0.489(4) 1 calc R U P A 2
H30D H 0.099554 0.660333 0.647080 0.080 Uiso 0.489(4) 1 calc R U P A 2
C31B C 0.1729(15) 0.7459(14) 0.6171(11) 0.076(5) Uani 0.489(4) 1 d . U P A 2
H31D H 0.137328 0.791764 0.627724 0.114 Uiso 0.489(4) 1 calc R U P A 2
H31E H 0.226201 0.737705 0.645302 0.114 Uiso 0.489(4) 1 calc R U P A 2
H31F H 0.191358 0.758516 0.581914 0.114 Uiso 0.489(4) 1 calc R U P A 2
C32 C 0.6760(5) 0.1366(5) 0.4658(4) 0.067(2) Uani 1 1 d D U . . .
H32A H 0.640635 0.089096 0.474200 0.100 Uiso 1 1 calc R U . . .
H32B H 0.647259 0.161436 0.431008 0.100 Uiso 1 1 calc R U . . .
H32C H 0.679409 0.177489 0.495279 0.100 Uiso 1 1 calc R U . . .
N4 N 0.7636(7) 0.1103(7) 0.4612(5) 0.114(3) Uani 1 1 d D U . . .
O19 O 0.7678(9) 0.0723(8) 0.4149(5) 0.186(5) Uani 1 1 d D U . . .
O20 O 0.8212(7) 0.1092(10) 0.4933(5) 0.183(5) Uani 1 1 d D U . . .
C33 C 0.6356(9) -0.1585(7) 0.5655(5) 0.0375(15) Uani 0.489(4) 1 d . U P A 2
H33A H 0.592774 -0.128900 0.584016 0.056 Uiso 0.489(4) 1 calc R U P A 2
H33B H 0.669011 -0.198458 0.590957 0.056 Uiso 0.489(4) 1 calc R U P A 2
H33C H 0.603025 -0.187558 0.533388 0.056 Uiso 0.489(4) 1 calc R U P A 2
N5 N 0.6973(8) -0.1004(6) 0.5482(5) 0.0434(13) Uani 0.489(4) 1 d . U P A 2
O21 O 0.6911(6) -0.0735(5) 0.5036(4) 0.0454(14) Uani 0.489(4) 1 d . U P A 2
O22 O 0.7718(6) -0.0953(6) 0.5776(4) 0.0484(15) Uani 0.489(4) 1 d . U P A 2
C34 C 0.4948(9) 0.1170(6) 0.5826(5) 0.039(3) Uani 0.511(4) 1 d . U P A 1
H34A H 0.466994 0.117038 0.543735 0.058 Uiso 0.511(4) 1 calc R U P A 1
H34B H 0.550438 0.149278 0.587436 0.058 Uiso 0.511(4) 1 calc R U P A 1
H34C H 0.453381 0.141665 0.604445 0.058 Uiso 0.511(4) 1 calc R U P A 1
N6 N 0.5134(7) 0.0393(6) 0.5993(6) 0.057(3) Uani 0.511(4) 1 d . U P A 1
O23 O 0.5879(10) 0.0223(8) 0.6254(8) 0.104(4) Uani 0.511(4) 1 d . U P A 1
O24 O 0.4665(7) -0.0114(5) 0.6094(4) 0.049(2) Uani 0.511(4) 1 d . U P A 1
C37 C 1.0703(13) 0.0507(10) 0.7810(11) 0.114(4) Uani 0.511(4) 1 d D U P A 1
H37A H 1.049698 0.071252 0.814016 0.171 Uiso 0.511(4) 1 calc R U P A 1
H37B H 1.135736 0.055995 0.785681 0.171 Uiso 0.511(4) 1 calc R U P A 1
H37C H 1.042391 0.083065 0.749122 0.171 Uiso 0.511(4) 1 calc R U P A 1
N7 N 1.0461(10) -0.0328(10) 0.7729(7) 0.117(3) Uani 0.511(4) 1 d D U P A 1
O25 O 0.9775(10) -0.0575(11) 0.7949(8) 0.126(3) Uani 0.511(4) 1 d D U P A 1
O26 O 1.0623(12) -0.0676(12) 0.7388(8) 0.147(4) Uani 0.511(4) 1 d D U P A 1
C38 C 0.8521(17) -0.1833(19) 0.7084(10) 0.156(4) Uani 0.511(4) 1 d D U P A 1
H38A H 0.797935 -0.149159 0.700408 0.233 Uiso 0.511(4) 1 calc R U P A 1
H38B H 0.835565 -0.239568 0.717235 0.233 Uiso 0.511(4) 1 calc R U P A 1
H38C H 0.892973 -0.159970 0.739804 0.233 Uiso 0.511(4) 1 calc R U P A 1
N8 N 0.8950(15) -0.1850(14) 0.6623(9) 0.157(4) Uani 0.511(4) 1 d D U P A 1
O27 O 0.8625(16) -0.1320(14) 0.6232(10) 0.178(5) Uani 0.511(4) 1 d D U P A 1
O28 O 0.9554(13) -0.2170(13) 0.6586(10) 0.160(4) Uani 0.511(4) 1 d D U P A 1
C39 C 0.9065(17) -0.2163(16) 0.6818(16) 0.152(5) Uani 0.489(4) 1 d D U P A 2
H39A H 0.843466 -0.203274 0.682620 0.228 Uiso 0.489(4) 1 calc R U P A 2
H39B H 0.913296 -0.231086 0.644326 0.228 Uiso 0.489(4) 1 calc R U P A 2
H39C H 0.925409 -0.262786 0.706484 0.228 Uiso 0.489(4) 1 calc R U P A 2
N9 N 0.9605(12) -0.1464(13) 0.6993(10) 0.151(4) Uani 0.489(4) 1 d D U P A 2
O29 O 0.9274(11) -0.0960(12) 0.7325(9) 0.146(4) Uani 0.489(4) 1 d D U P A 2
O30 O 1.0324(11) -0.1475(13) 0.7015(10) 0.153(4) Uani 0.489(4) 1 d D U P A 2
C40 C 1.0106(11) 0.0767(10) 0.8045(10) 0.095(4) Uani 0.489(4) 1 d D U P A 2
H40A H 0.949125 0.069997 0.811347 0.142 Uiso 0.489(4) 1 calc R U P A 2
H40B H 1.041325 0.119233 0.828987 0.142 Uiso 0.489(4) 1 calc R U P A 2
H40C H 1.009174 0.093164 0.766223 0.142 Uiso 0.489(4) 1 calc R U P A 2
N10 N 1.0568(10) 0.0016(10) 0.8145(9) 0.113(3) Uani 0.489(4) 1 d D U P A 2
O31 O 1.0205(11) -0.0573(10) 0.8394(8) 0.125(3) Uani 0.489(4) 1 d D U P A 2
O32 O 1.1253(7) -0.0063(8) 0.8098(7) 0.102(3) Uani 0.489(4) 1 d D U P A 2

loop_
_atom_site_aniso_label
_atom_site_aniso_U_11
_atom_site_aniso_U_22
_atom_site_aniso_U_33
_atom_site_aniso_U_23
_atom_site_aniso_U_13
_atom_site_aniso_U_12
MN1 0.0278(4) 0.0180(4) 0.0328(4) -0.0020(3) 0.0017(3) -0.0011(3)
MN2 0.0219(4) 0.0174(4) 0.0312(4) -0.0015(3) -0.0003(3) 0.0019(3)
MN3 0.0237(4) 0.0165(4) 0.0302(4) -0.0029(3) 0.0001(3) 0.0029(3)
V1 0.0269(4) 0.0205(4) 0.0362(5) -0.0071(3) 0.0039(4) 0.0016(3)
V2 0.0297(5) 0.0230(4) 0.0355(5) -0.0056(3) -0.0035(4) 0.0008(3)
V3 0.0219(4) 0.0245(4) 0.0504(6) -0.0049(4) 0.0014(4) -0.0029(3)
V4 0.0315(5) 0.0282(5) 0.0431(6) -0.0005(4) 0.0044(4) -0.0046(4)
O1 0.047(2) 0.026(2) 0.055(3) -0.0053(18) 0.004(2) -0.0011(17)
O2 0.034(2) 0.0227(18) 0.049(2) 0.0020(16) -0.0080(17) 0.0038(15)
O3 0.0266(17) 0.0196(16) 0.0309(18) 0.0010(14) 0.0018(14) 0.0003(13)
O4 0.0240(17) 0.0207(16) 0.0315(18) -0.0024(14) 0.0020(14) 0.0026(13)
O5 0.0244(17) 0.0196(16) 0.0338(19) -0.0041(14) -0.0017(14) 0.0027(13)
O6 0.0335(19) 0.0204(17) 0.039(2) -0.0030(15) 0.0044(16) 0.0025(14)
O7 0.0300(18) 0.0220(17) 0.036(2) -0.0044(14) 0.0038(15) 0.0009(14)
O8 0.033(2) 0.031(2) 0.046(2) -0.0123(17) 0.0081(17) 0.0013(16)
O9 0.034(2) 0.0227(18) 0.043(2) -0.0078(16) -0.0009(16) -0.0007(15)
O10 0.0303(18) 0.0235(17) 0.0321(19) 0.0000(14) -0.0025(15) 0.0008(14)
O11 0.057(3) 0.036(2) 0.042(2) -0.0102(18) -0.009(2) 0.0056(19)
O12 0.032(2) 0.028(2) 0.062(3) -0.0150(18) 0.0017(19) -0.0055(16)
O13 0.0251(18) 0.0272(18) 0.045(2) -0.0053(16) 0.0053(15) 0.0017(14)
O14 0.0228(19) 0.043(2) 0.066(3) -0.001(2) 0.0035(18) -0.0063(17)
O15 0.036(2) 0.0256(19) 0.058(3) -0.0015(18) -0.0040(18) -0.0075(16)
O16 0.029(2) 0.043(2) 0.054(3) -0.018(2) 0.0011(18) 0.0025(17)
O17 0.034(2) 0.0185(17) 0.044(2) 0.0009(15) 0.0025(16) -0.0006(14)
O18 0.051(3) 0.088(4) 0.056(3) 0.011(3) 0.015(2) -0.018(3)
C1 0.042(3) 0.028(3) 0.050(4) -0.002(3) 0.008(3) 0.008(2)
C2 0.030(9) 0.028(6) 0.061(7) 0.009(6) 0.020(7) 0.008(6)
C3 0.039(9) 0.029(6) 0.074(8) 0.011(6) 0.010(7) 0.009(7)
C4 0.039(9) 0.036(7) 0.078(9) 0.013(7) 0.001(8) 0.008(7)
C5 0.049(9) 0.037(8) 0.066(9) 0.016(7) 0.011(7) 0.010(7)
C6 0.050(9) 0.043(9) 0.067(8) 0.015(7) 0.006(7) 0.009(7)
C7 0.038(9) 0.033(7) 0.061(7) 0.013(7) 0.011(7) 0.005(6)
C2B 0.044(11) 0.034(6) 0.060(7) 0.010(6) 0.010(8) 0.008(7)
C3B 0.055(11) 0.027(6) 0.071(8) 0.009(6) 0.001(9) 0.014(8)
C4B 0.066(10) 0.029(6) 0.078(9) 0.003(6) -0.001(9) 0.008(8)
C5B 0.055(11) 0.036(8) 0.075(10) 0.010(8) 0.007(8) 0.007(7)
C6B 0.045(9) 0.043(9) 0.069(8) 0.014(8) 0.010(7) 0.003(7)
C7B 0.045(10) 0.035(8) 0.062(7) 0.016(7) 0.013(7) 0.007(7)
N1 0.057(3) 0.027(3) 0.034(3) 0.005(3) 0.009(3) -0.003(3)
C8 0.059(6) 0.029(4) 0.035(4) 0.002(3) 0.008(5) -0.003(5)
C9 0.065(10) 0.027(5) 0.051(7) 0.005(5) 0.007(8) 0.002(7)
C10 0.057(4) 0.029(5) 0.033(4) 0.004(4) 0.004(4) -0.002(4)
C11 0.054(6) 0.041(9) 0.031(9) -0.007(7) 0.011(6) 0.004(6)
C12 0.059(5) 0.028(4) 0.039(4) 0.008(4) 0.010(4) 0.000(4)
C13 0.054(10) 0.034(6) 0.052(8) 0.009(6) 0.018(8) 0.009(6)
C14 0.060(4) 0.033(6) 0.036(5) 0.006(4) 0.010(4) -0.006(4)
C15 0.065(7) 0.053(10) 0.045(9) 0.004(7) 0.009(6) -0.018(7)
N1B 0.058(3) 0.026(3) 0.034(3) 0.005(3) 0.009(3) -0.002(3)
C8B 0.063(6) 0.030(4) 0.034(4) 0.002(3) 0.008(5) -0.001(5)
C9B 0.082(11) 0.031(6) 0.047(7) 0.001(5) 0.001(9) 0.004(8)
C10B 0.057(4) 0.030(5) 0.034(5) 0.002(4) 0.004(4) 0.001(4)
C11B 0.054(6) 0.040(10) 0.037(10) 0.001(8) 0.002(6) 0.004(6)
C12B 0.059(5) 0.028(4) 0.039(4) 0.009(4) 0.011(4) 0.001(4)
C13B 0.065(12) 0.030(6) 0.047(7) 0.000(6) 0.019(8) 0.007(6)
C14B 0.061(4) 0.027(6) 0.036(5) 0.005(4) 0.011(4) -0.008(4)
C15B 0.063(6) 0.038(9) 0.049(9) -0.001(7) 0.014(6) -0.012(7)
N2 0.022(5) 0.038(4) 0.059(6) -0.016(4) 0.004(4) -0.005(4)
C16 0.034(6) 0.033(6) 0.066(8) 0.018(5) 0.011(5) 0.016(5)
C17 0.042(7) 0.028(6) 0.058(7) 0.014(5) 0.026(6) 0.008(5)
C18 0.042(7) 0.058(8) 0.053(7) -0.024(6) 0.008(6) -0.003(6)
C19 0.058(10) 0.076(11) 0.057(11) -0.033(10) -0.019(9) 0.016(8)
C20 0.020(4) 0.032(5) 0.072(6) -0.005(5) 0.014(5) 0.003(4)
C21 0.033(6) 0.040(6) 0.068(8) 0.012(6) 0.004(6) 0.009(5)
C22 0.044(6) 0.020(5) 0.066(7) -0.017(5) 0.010(5) -0.011(5)
C23 0.020(4) 0.034(5) 0.042(6) -0.009(4) 0.002(4) -0.009(4)
N2B 0.055(7) 0.065(6) 0.084(7) -0.004(6) 0.021(6) 0.005(6)
C16B 0.062(8) 0.090(9) 0.096(10) -0.016(9) 0.018(8) 0.012(8)
C17B 0.16(2) 0.102(14) 0.15(2) 0.007(17) 0.046(19) 0.043(15)
C18B 0.059(9) 0.082(11) 0.081(10) -0.013(9) 0.014(8) 0.004(8)
C19B 0.081(16) 0.093(14) 0.092(15) -0.030(17) 0.013(14) -0.016(12)
C20B 0.081(8) 0.089(8) 0.113(9) 0.005(8) 0.005(8) -0.011(7)
C21B 0.16(2) 0.127(14) 0.17(2) -0.007(19) 0.024(19) 0.015(16)
C22B 0.065(8) 0.087(9) 0.093(8) -0.007(9) 0.003(7) 0.005(8)
C23B 0.133(17) 0.145(18) 0.099(12) -0.015(14) 0.006(13) -0.003(16)
N3 0.035(3) 0.069(4) 0.098(5) -0.035(4) 0.028(3) -0.005(3)
C24 0.035(4) 0.062(6) 0.096(5) -0.034(5) 0.027(4) -0.008(4)
C25 0.054(9) 0.069(10) 0.100(7) -0.026(8) 0.025(7) -0.011(8)
C26 0.036(4) 0.069(5) 0.101(7) -0.037(5) 0.022(5) -0.008(4)
C27 0.052(8) 0.071(8) 0.111(12) -0.038(9) 0.017(10) -0.007(7)
C28 0.047(5) 0.071(6) 0.098(5) -0.030(5) 0.026(4) -0.001(5)
C29 0.065(9) 0.089(11) 0.113(8) -0.021(10) 0.010(7) 0.005(9)
C30 0.037(4) 0.066(5) 0.100(7) -0.032(6) 0.025(5) -0.003(4)
C31 0.049(7) 0.060(8) 0.110(11) -0.029(9) 0.026(9) -0.006(6)
N3B 0.034(3) 0.068(4) 0.096(5) -0.035(4) 0.029(3) -0.004(3)
C24B 0.035(4) 0.064(6) 0.096(5) -0.034(5) 0.026(4) -0.008(4)
C25B 0.058(9) 0.071(11) 0.110(9) -0.020(8) 0.021(8) -0.021(8)
C26B 0.038(4) 0.075(6) 0.098(7) -0.042(5) 0.025(5) -0.009(4)
C27B 0.053(8) 0.089(9) 0.102(12) -0.060(9) 0.030(9) -0.012(7)
C28B 0.046(5) 0.083(6) 0.102(6) -0.025(5) 0.028(4) -0.008(5)
C29B 0.069(10) 0.106(12) 0.119(9) -0.004(10) 0.018(8) -0.009(10)
C30B 0.038(4) 0.065(5) 0.101(7) -0.031(6) 0.024(5) -0.003(4)
C31B 0.053(8) 0.058(7) 0.119(12) -0.018(10) 0.016(10) 0.003(6)
C32 0.063(4) 0.049(4) 0.086(6) -0.006(4) 0.005(4) 0.020(4)
N4 0.087(6) 0.121(7) 0.142(8) 0.035(6) 0.041(5) 0.056(6)
O19 0.211(11) 0.169(10) 0.202(9) -0.011(8) 0.105(8) 0.091(9)
O20 0.075(6) 0.254(12) 0.213(10) 0.072(9) 0.006(6) 0.025(8)
C33 0.044(3) 0.023(3) 0.046(3) 0.002(3) 0.008(3) -0.009(2)
N5 0.046(3) 0.031(3) 0.053(3) 0.004(2) 0.007(2) -0.014(2)
O21 0.048(3) 0.034(3) 0.055(3) 0.008(2) 0.012(2) -0.012(2)
O22 0.048(3) 0.036(3) 0.059(3) -0.001(3) 0.004(2) -0.016(2)
C34 0.054(6) 0.016(4) 0.042(6) 0.002(4) -0.007(5) -0.009(4)
N6 0.041(5) 0.014(4) 0.123(8) 0.004(5) 0.033(5) 0.007(4)
O23 0.083(6) 0.052(6) 0.173(11) 0.021(7) 0.007(7) 0.022(5)
O24 0.073(5) 0.020(4) 0.058(5) 0.014(3) 0.023(4) -0.003(3)
C37 0.060(5) 0.103(6) 0.163(8) -0.023(6) -0.028(6) -0.007(5)
N7 0.066(4) 0.104(6) 0.169(7) -0.036(5) -0.017(5) -0.004(4)
O25 0.075(5) 0.111(6) 0.179(8) -0.031(6) -0.014(5) -0.015(5)
O26 0.103(7) 0.141(8) 0.187(9) -0.060(7) -0.005(6) -0.003(7)
C38 0.109(7) 0.131(8) 0.201(9) -0.057(7) -0.042(7) -0.009(7)
N8 0.112(7) 0.135(7) 0.198(9) -0.057(6) -0.045(6) -0.005(6)
O27 0.139(10) 0.157(11) 0.216(11) -0.035(8) -0.032(9) 0.009(8)
O28 0.117(7) 0.137(8) 0.200(9) -0.063(7) -0.043(7) -0.003(6)
C39 0.104(8) 0.130(8) 0.196(10) -0.060(7) -0.047(8) -0.007(7)
N9 0.105(6) 0.127(7) 0.196(9) -0.060(6) -0.046(6) -0.008(6)
O29 0.100(6) 0.119(7) 0.196(9) -0.050(6) -0.039(6) -0.008(6)
O30 0.108(6) 0.134(8) 0.198(9) -0.060(7) -0.031(7) -0.012(6)
C40 0.039(6) 0.103(7) 0.132(9) -0.033(7) -0.014(7) 0.006(5)
N10 0.064(4) 0.099(6) 0.164(7) -0.030(5) -0.015(5) -0.003(4)
O31 0.081(6) 0.108(6) 0.175(9) -0.022(6) -0.009(6) -0.007(5)
O32 0.039(4) 0.083(6) 0.161(8) -0.025(6) -0.051(5) -0.004(4)

loop_
_atom_type_symbol
_atom_type_description
_atom_type_scat_dispersion_real
_atom_type_scat_dispersion_imag
_atom_type_scat_source
C C 0.0181 0.0091 'International Tables Vol C Tables 4.2.6.8 and 6.1.1.4'
H H 0.0000 0.0000 'International Tables Vol C Tables 4.2.6.8 and 6.1.1.4'
Mn Mn -0.5299 2.8052 'International Tables Vol C Tables 4.2.6.8 and 6.1.1.4'
N N 0.0311 0.0180 'International Tables Vol C Tables 4.2.6.8 and 6.1.1.4'
O O 0.0492 0.0322 'International Tables Vol C Tables 4.2.6.8 and 6.1.1.4'
V V 0.0687 2.1097 'International Tables Vol C Tables 4.2.6.8 and 6.1.1.4'

loop_
_geom_angle_atom_site_label_1
_geom_angle_atom_site_label_2
_geom_angle_atom_site_label_3
_geom_angle
_geom_angle_site_symmetry_1
_geom_angle_site_symmetry_3
O17 MN1 O6 93.66(17) . .
O17 MN1 O3 92.07(16) . 3_666
O6 MN1 O3 171.05(16) . 3_666
O17 MN1 O4 171.60(15) . 3_666
O6 MN1 O4 92.37(16) . 3_666
O3 MN1 O4 81.27(15) 3_666 3_666
O17 MN1 O1 92.84(17) . .
O6 MN1 O1 92.22(16) . .
O3 MN1 O1 94.36(16) 3_666 .
O4 MN1 O1 92.77(16) 3_666 .
O17 MN1 O5 93.03(15) . .
O6 MN1 O5 92.66(14) . .
O3 MN1 O5 80.17(14) 3_666 .
O4 MN1 O5 80.84(14) 3_666 .
O1 MN1 O5 172.11(15) . .
O17 MN1 MN2 132.79(12) . 3_666
O6 MN1 MN2 133.39(12) . 3_666
O3 MN1 MN2 41.91(11) 3_666 3_666
O4 MN1 MN2 42.00(10) 3_666 3_666
O1 MN1 MN2 83.22(11) . 3_666
O5 MN1 MN2 88.92(9) . 3_666
O17 MN1 MN3 88.50(11) . .
O6 MN1 MN3 133.08(11) . .
O3 MN1 MN3 40.20(10) 3_666 .
O4 MN1 MN3 83.11(10) 3_666 .
O1 MN1 MN3 134.53(12) . .
O5 MN1 MN3 40.45(9) . .
MN2 MN1 MN3 63.73(3) 3_666 .
O17 MN1 MN3 134.78(11) . 3_666
O6 MN1 MN3 88.49(12) . 3_666
O3 MN1 MN3 82.60(11) 3_666 3_666
O4 MN1 MN3 39.54(10) 3_666 3_666
O1 MN1 MN3 132.25(13) . 3_666
O5 MN1 MN3 41.76(10) . 3_666
MN2 MN1 MN3 63.00(3) 3_666 3_666
MN3 MN1 MN3 59.18(3) . 3_666
O3 MN2 O4 82.42(15) . .
O3 MN2 O13 174.87(16) . .
O4 MN2 O13 94.05(16) . .
O3 MN2 O10 92.68(16) . .
O4 MN2 O10 173.88(15) . .
O13 MN2 O10 90.59(16) . .
O3 MN2 O2 91.22(15) . 3_666
O4 MN2 O2 92.49(15) . 3_666
O13 MN2 O2 92.66(16) . 3_666
O10 MN2 O2 91.28(15) . 3_666
O3 MN2 O5 77.56(13) . .
O4 MN2 O5 76.49(13) . .
O13 MN2 O5 98.03(14) . .
O10 MN2 O5 98.91(13) . .
O2 MN2 O5 165.10(14) 3_666 .
O3 MN2 MN1 42.37(11) . 3_666
O4 MN2 MN1 42.74(11) . 3_666
O13 MN2 MN1 135.21(12) . 3_666
O10 MN2 MN1 133.49(12) . 3_666
O2 MN2 MN1 80.75(10) 3_666 3_666
O5 MN2 MN1 84.35(9) . 3_666
O3 MN2 MN3 81.04(11) . .
O4 MN2 MN3 37.78(10) . .
O13 MN2 MN3 93.89(12) . .
O10 MN2 MN3 137.91(11) . .
O2 MN2 MN3 130.16(11) 3_666 .
O5 MN2 MN3 39.03(9) . .
MN1 MN2 MN3 60.65(3) 3_666 .
O3 MN2 MN3 37.46(10) . 3_666
O4 MN2 MN3 80.52(10) . 3_666
O13 MN2 MN3 138.38(12) . 3_666
O10 MN2 MN3 93.35(11) . 3_666
O2 MN2 MN3 128.60(11) 3_666 3_666
O5 MN2 MN3 40.44(9) . 3_666
MN1 MN2 MN3 59.83(3) 3_666 3_666
MN3 MN2 MN3 57.31(3) . 3_666
O7 MN3 O16 91.51(17) 3_666 .
O7 MN3 O5 174.45(16) 3_666 .
O16 MN3 O5 93.12(16) . .
O7 MN3 O4 90.33(15) 3_666 .
O16 MN3 O4 97.96(17) . .
O5 MN3 O4 86.02(15) . .
O7 MN3 O3 97.34(15) 3_666 3_666
O16 MN3 O3 91.41(17) . 3_666
O5 MN3 O3 85.60(15) . 3_666
O4 MN3 O3 167.75(16) . 3_666
O7 MN3 O5 92.69(15) 3_666 3_666
O16 MN3 O5 174.93(16) . 3_666
O5 MN3 O5 82.84(15) . 3_666
O4 MN3 O5 84.86(14) . 3_666
O3 MN3 O5 85.24(14) 3_666 3_666
O7 MN3 MN3 133.15(12) 3_666 3_666
O16 MN3 MN3 135.34(13) . 3_666
O5 MN3 MN3 42.29(11) . 3_666
O4 MN3 MN3 83.90(11) . 3_666
O3 MN3 MN3 83.89(11) 3_666 3_666
O5 MN3 MN3 40.54(10) 3_666 3_666
O7 MN3 MN1 137.28(11) 3_666 .
O16 MN3 MN1 87.73(13) . .
O5 MN3 MN1 46.09(10) . .
O4 MN3 MN1 132.08(11) . .
O3 MN3 MN1 40.04(10) 3_666 .
O5 MN3 MN1 87.26(10) 3_666 .
MN3 MN3 MN1 60.87(3) 3_666 .
O7 MN3 MN1 86.81(12) 3_666 3_666
O16 MN3 MN1 137.61(13) . 3_666
O5 MN3 MN1 87.71(11) . 3_666
O4 MN3 MN1 39.77(11) . 3_666
O3 MN3 MN1 130.84(11) 3_666 3_666
O5 MN3 MN1 45.60(10) 3_666 3_666
MN3 MN3 MN1 59.95(3) 3_666 3_666
MN1 MN3 MN1 120.82(3) . 3_666
O7 MN3 MN2 127.62(11) 3_666 .
O16 MN3 MN2 93.53(13) . .
O5 MN3 MN2 49.02(10) . .
O4 MN3 MN2 37.36(10) . .
O3 MN3 MN2 134.53(11) 3_666 .
O5 MN3 MN2 86.14(10) 3_666 .
MN3 MN3 MN2 61.62(3) 3_666 .
MN1 MN3 MN2 95.03(3) . .
MN1 MN3 MN2 56.35(3) 3_666 .
O7 MN3 MN2 92.69(11) 3_666 3_666
O16 MN3 MN2 128.25(13) . 3_666
O5 MN3 MN2 86.83(10) . 3_666
O4 MN3 MN2 133.54(11) . 3_666
O3 MN3 MN2 36.93(10) 3_666 3_666
O5 MN3 MN2 48.70(10) 3_666 3_666
MN3 MN3 MN2 61.06(3) 3_666 3_666
MN1 MN3 MN2 56.44(2) . 3_666
MN1 MN3 MN2 94.13(3) 3_666 3_666
MN2 MN3 MN2 122.68(3) . 3_666
O8 V1 O6 108.8(2) . .
O8 V1 O7 109.13(19) . .
O6 V1 O7 110.63(18) . .
O8 V1 O9 107.29(19) . .
O6 V1 O9 111.32(19) . .
O7 V1 O9 109.55(17) . .
O11 V2 O10 108.9(2) . .
O11 V2 O9 110.0(2) . .
O10 V2 O9 111.82(17) . .
O11 V2 O12 108.7(2) . .
O10 V2 O12 107.85(19) . .
O9 V2 O12 109.4(2) . .
O14 V3 O13 109.4(2) . .
O14 V3 O15 109.2(2) . .
O13 V3 O15 111.52(19) . .
O14 V3 O12 109.1(2) . .
O13 V3 O12 107.9(2) . .
O15 V3 O12 109.7(2) . .
O18 V4 O17 109.3(3) . .
O18 V4 O16 108.9(3) . .
O17 V4 O16 110.42(19) . .
O18 V4 O15 107.5(2) . .
O17 V4 O15 110.7(2) . .
O16 V4 O15 109.96(19) . .
C1 O1 MN1 125.6(4) . .
C1 O2 MN2 124.8(4) . 3_666
MN2 O3 MN1 95.72(16) . 3_666
MN2 O3 MN3 105.62(16) . 3_666
MN1 O3 MN3 99.75(16) 3_666 3_666
MN2 O4 MN3 104.86(16) . .
MN2 O4 MN1 95.26(16) . 3_666
MN3 O4 MN1 100.69(15) . 3_666
MN3 O5 MN3 97.16(15) . 3_666
MN3 O5 MN1 93.46(14) . .
MN3 O5 MN1 92.64(14) 3_666 .
MN3 O5 MN2 91.95(13) . .
MN3 O5 MN2 90.86(14) 3_666 .
MN1 O5 MN2 173.15(17) . .
V1 O6 MN1 124.8(2) . .
V1 O7 MN3 126.7(2) . 3_666
V2 O9 V1 133.9(2) . .
V2 O10 MN2 133.3(2) . .
V2 O12 V3 126.3(2) . .
V3 O13 MN2 132.6(2) . .
V3 O15 V4 135.2(2) . .
V4 O16 MN3 125.0(2) . .
V4 O17 MN1 124.6(2) . .
O2 C1 O1 125.5(5) . .
O2 C1 C2B 122.0(13) . .
O1 C1 C2B 112.3(13) . .
O2 C1 C2 113.9(11) . .
O1 C1 C2 120.6(11) . .
C7a C2a C3 117.5(13) . .
C7a C2a C1 122.0(17) . .
C3a C2a C1 120.5(18) . .
C4a C3a C2 121.0(16) . .
C4a C3a H3 119.5 . .
C2a C3a H3 119.5 . .
C5a C4a C3 120.8(15) . .
C5a C4a H4 119.6 . .
C3a C4a H4 119.6 . .
C4a C5a C6 120.4(13) . .
C4a C5a H5 119.8 . .
C6a C5a H5 119.8 . .
C7a C6a C5 118.8(15) . .
C7a C6a H6 120.6 . .
C5a C6a H6 120.6 . .
C2a C7a C6 121.3(14) . .
C2a C7a H7 119.3 . .
C6a C7a H7 119.3 . .
C7Bb C2Bb C3B 118.1(14) . .
C7Bb C2Bb C1 121(2) . .
C3Bb C2Bb C1 121(2) . .
C4Bb C3Bb C2B 120.0(16) . .
C4Bb C3Bb H3B 120.0 . .
C2Bb C3Bb H3B 120.0 . .
C5Bb C4Bb C3B 121.3(15) . .
C5Bb C4Bb H4B 119.4 . .
C3Bb C4Bb H4B 119.4 . .
C4Bb C5Bb C6B 121.1(14) . .
C4Bb C5Bb H5B 119.5 . .
C6Bb C5Bb H5B 119.5 . .
C5Bb C6Bb C7B 118.4(15) . .
C5Bb C6Bb H6B 120.8 . .
C7Bb C6Bb H6B 120.8 . .
C2Bb C7Bb C6B 121.1(15) . .
C2Bb C7Bb H7B 119.4 . .
C6Bb C7Bb H7B 119.4 . .
C8a N1a C10 111.5(9) . .
C8a N1a C12 104.9(8) . .
C10a N1a C12 112.0(8) . .
C8a N1a C14 111.1(8) . .
C10a N1a C14 105.6(8) . .
C12a N1a C14 111.8(9) . .
N1a C8a C9 114.0(9) . .
N1a C8a H8A 108.8 . .
C9a C8a H8A 108.8 . .
N1a C8a H8B 108.8 . .
C9a C8a H8B 108.8 . .
H8Aa C8a H8B 107.7 . .
C8a C9a H9A 109.5 . .
C8a C9a H9B 109.5 . .
H9Aa C9a H9B 109.5 . .
C8a C9a H9C 109.5 . .
H9Aa C9a H9C 109.5 . .
H9Ba C9a H9C 109.5 . .
C11a C10a N1 114.6(9) . .
C11a C10a H10A 108.6 . .
N1a C10a H10A 108.6 . .
C11a C10a H10B 108.6 . .
N1a C10a H10B 108.6 . .
H10Aa C10a H10B 107.6 . .
C10a C11a H11A 109.5 . .
C10a C11a H11B 109.5 . .
H11Aa C11a H11B 109.5 . .
C10a C11a H11C 109.5 . .
H11Aa C11a H11C 109.5 . .
H11Ba C11a H11C 109.5 . .
C13a C12a N1 113.9(10) . .
C13a C12a H12A 108.8 . .
N1a C12a H12A 108.8 . .
C13a C12a H12B 108.8 . .
N1a C12a H12B 108.8 . .
H12Aa C12a H12B 107.7 . .
C12a C13a H13A 109.5 . .
C12a C13a H13B 109.5 . .
H13Aa C13a H13B 109.5 . .
C12a C13a H13C 109.5 . .
H13Aa C13a H13C 109.5 . .
H13Ba C13a H13C 109.5 . .
C15a C14a N1 115.7(10) . .
C15a C14a H14A 108.4 . .
N1a C14a H14A 108.4 . .
C15a C14a H14B 108.4 . .
N1a C14a H14B 108.4 . .
H14Aa C14a H14B 107.4 . .
C14a C15a H15A 109.5 . .
C14a C15a H15B 109.5 . .
H15Aa C15a H15B 109.5 . .
C14a C15a H15C 109.5 . .
H15Aa C15a H15C 109.5 . .
H15Ba C15a H15C 109.5 . .
C8Bb N1Bb C10B 111.7(9) . .
C8Bb N1Bb C12B 104.7(8) . .
C10Bb N1Bb C12B 112.0(9) . .
C8Bb N1Bb C14B 111.4(9) . .
C10Bb N1Bb C14B 105.5(8) . .
C12Bb N1Bb C14B 111.6(9) . .
N1Bb C8Bb C9B 113.9(9) . .
N1Bb C8Bb H8B1 108.8 . .
C9Bb C8Bb H8B1 108.8 . .
N1Bb C8Bb H8B2 108.8 . .
C9Bb C8Bb H8B2 108.8 . .
H8B1b C8Bb H8B2 107.7 . .
C8Bb C9Bb H9B1 109.5 . .
C8Bb C9Bb H9B2 109.5 . .
H9B1b C9Bb H9B2 109.5 . .
C8Bb C9Bb H9B3 109.5 . .
H9B1b C9Bb H9B3 109.5 . .
H9B2b C9Bb H9B3 109.5 . .
C11Bb C10Bb N1B 114.7(10) . .
C11Bb C10Bb H10C 108.6 . .
N1Bb C10Bb H10C 108.6 . .
C11Bb C10Bb H10D 108.6 . .
N1Bb C10Bb H10D 108.6 . .
H10Cb C10Bb H10D 107.6 . .
C10Bb C11Bb H11D 109.5 . .
C10Bb C11Bb H11E 109.5 . .
H11Db C11Bb H11E 109.5 . .
C10Bb C11Bb H11F 109.5 . .
H11Db C11Bb H11F 109.5 . .
H11Eb C11Bb H11F 109.5 . .
C13Bb C12Bb N1B 114.1(10) . .
C13Bb C12Bb H12C 108.7 . .
N1Bb C12Bb H12C 108.7 . .
C13Bb C12Bb H12D 108.7 . .
N1Bb C12Bb H12D 108.7 . .
H12Cb C12Bb H12D 107.6 . .
C12Bb C13Bb H13D 109.5 . .
C12Bb C13Bb H13E 109.5 . .
H13Db C13Bb H13E 109.5 . .
C12Bb C13Bb H13F 109.5 . .
H13Db C13Bb H13F 109.5 . .
H13Eb C13Bb H13F 109.5 . .
C15Bb C14Bb N1B 116.1(10) . .
C15Bb C14Bb H14C 108.3 . .
N1Bb C14Bb H14C 108.3 . .
C15Bb C14Bb H14D 108.3 . .
N1Bb C14Bb H14D 108.3 . .
H14Cb C14Bb H14D 107.4 . .
C14Bb C15Bb H15D 109.5 . .
C14Bb C15Bb H15E 109.5 . .
H15Db C15Bb H15E 109.5 . .
C14Bb C15Bb H15F 109.5 . .
H15Db C15Bb H15F 109.5 . .
H15Eb C15Bb H15F 109.5 . .
C18a N2a C20 108.3(13) . .
C18a N2a C22 109.7(13) . .
C20a N2a C22 115.8(12) . .
C18a N2a C16 110.3(14) . .
C20a N2a C16 103.5(11) . .
C22a N2a C16 109.1(13) . .
N2a C16a C17 113.6(13) . .
N2a C16a H16A 108.8 . .
C17a C16a H16A 108.8 . .
N2a C16a H16B 108.8 . .
C17a C16a H16B 108.8 . .
H16Aa C16a H16B 107.7 . .
C16a C17a H17A 109.5 . .
C16a C17a H17B 109.5 . .
H17Aa C17a H17B 109.5 . .
C16a C17a H17C 109.5 . .
H17Aa C17a H17C 109.5 . .
H17Ba C17a H17C 109.5 . .
N2a C18a C19 115.3(19) . .
N2a C18a H18A 108.5 . .
C19a C18a H18A 108.5 . .
N2a C18a H18B 108.5 . .
C19a C18a H18B 108.5 . .
H18Aa C18a H18B 107.5 . .
C18a C19a H19A 109.5 . .
C18a C19a H19B 109.5 . .
H19Aa C19a H19B 109.5 . .
C18a C19a H19C 109.5 . .
H19Aa C19a H19C 109.5 . .
H19Ba C19a H19C 109.5 . .
N2a C20a C21 114.9(11) . .
N2a C20a H20A 108.5 . .
C21a C20a H20A 108.5 . .
N2a C20a H20B 108.5 . .
C21a C20a H20B 108.5 . .
H20Aa C20a H20B 107.5 . .
C20a C21a H21A 109.5 . .
C20a C21a H21B 109.5 . .
H21Aa C21a H21B 109.5 . .
C20a C21a H21C 109.5 . .
H21Aa C21a H21C 109.5 . .
H21Ba C21a H21C 109.5 . .
C23a C22a N2 110.5(11) . .
C23a C22a H22A 109.6 . .
N2a C22a H22A 109.6 . .
C23a C22a H22B 109.6 . .
N2a C22a H22B 109.6 . .
H22Aa C22a H22B 108.1 . .
C22a C23a H23A 109.5 . .
C22a C23a H23B 109.5 . .
H23Aa C23a H23B 109.5 . .
C22a C23a H23C 109.5 . .
H23Aa C23a H23C 109.5 . .
H23Ba C23a H23C 109.5 . .
C22Bb N2Bb C16B 108.7(19) . .
C22Bb N2Bb C18B 114.7(17) . .
C16Bb N2Bb C18B 111(2) . .
C22Bb N2Bb C20B 127(2) . .
C16Bb N2Bb C20B 87.4(16) . .
C18Bb N2Bb C20B 104.0(17) . .
N2Bb C16Bb C17B 111(2) . .
N2Bb C16Bb H16C 109.5 . .
C17Bb C16Bb H16C 109.5 . .
N2Bb C16Bb H16D 109.5 . .
C17Bb C16Bb H16D 109.5 . .
H16Cb C16Bb H16D 108.1 . .
C16Bb C17Bb H17D 109.5 . .
C16Bb C17Bb H17E 109.5 . .
H17Db C17Bb H17E 109.5 . .
C16Bb C17Bb H17F 109.5 . .
H17Db C17Bb H17F 109.5 . .
H17Eb C17Bb H17F 109.5 . .
C19Bb C18Bb N2B 121(2) . .
C19Bb C18Bb H18C 107.0 . .
N2Bb C18Bb H18C 107.0 . .
C19Bb C18Bb H18D 107.0 . .
N2Bb C18Bb H18D 107.0 . .
H18Cb C18Bb H18D 106.8 . .
C18Bb C19Bb H19D 109.5 . .
C18Bb C19Bb H19E 109.5 . .
H19Db C19Bb H19E 109.5 . .
C18Bb C19Bb H19F 109.5 . .
H19Db C19Bb H19F 109.5 . .
H19Eb C19Bb H19F 109.5 . .
N2Bb C20Bb C21B 109.9(19) . .
N2Bb C20Bb H20C 109.7 . .
C21Bb C20Bb H20C 109.7 . .
N2Bb C20Bb H20D 109.7 . .
C21Bb C20Bb H20D 109.7 . .
H20Cb C20Bb H20D 108.2 . .
C20Bb C21Bb H21D 109.5 . .
C20Bb C21Bb H21E 109.5 . .
H21Db C21Bb H21E 109.5 . .
C20Bb C21Bb H21F 109.5 . .
H21Db C21Bb H21F 109.5 . .
H21Eb C21Bb H21F 109.5 . .
N2Bb C22Bb C23B 102.0(18) . .
N2Bb C22Bb H22C 111.4 . .
C23Bb C22Bb H22C 111.4 . .
N2Bb C22Bb H22D 111.4 . .
C23Bb C22Bb H22D 111.4 . .
H22Cb C22Bb H22D 109.2 . .
C22Bb C23Bb H23D 109.5 . .
C22Bb C23Bb H23E 109.5 . .
H23Db C23Bb H23E 109.5 . .
C22Bb C23Bb H23F 109.5 . .
H23Db C23Bb H23F 109.5 . .
H23Eb C23Bb H23F 109.5 . .
C30a N3a C24 112(2) . .
C30a N3a C28 127(2) . .
C24a N3a C28 96(2) . .
C30a N3a C26 108.6(19) . .
C24a N3a C26 106(2) . .
C28a N3a C26 105.0(17) . .
N3a C24a C25 112(3) . .
N3a C24a H24A 109.3 . .
C25a C24a H24A 109.3 . .
N3a C24a H24B 109.3 . .
C25a C24a H24B 109.3 . .
H24Aa C24a H24B 108.0 . .
C24a C25a H25A 109.5 . .
C24a C25a H25B 109.5 . .
H25Aa C25a H25B 109.5 . .
C24a C25a H25C 109.5 . .
H25Aa C25a H25C 109.5 . .
H25Ba C25a H25C 109.5 . .
C27a C26a N3 121.5(17) . .
C27a C26a H26A 107.0 . .
N3a C26a H26A 107.0 . .
C27a C26a H26B 107.0 . .
N3a C26a H26B 107.0 . .
H26Aa C26a H26B 106.7 . .
C26a C27a H27A 109.5 . .
C26a C27a H27B 109.5 . .
H27Aa C27a H27B 109.5 . .
C26a C27a H27C 109.5 . .
H27Aa C27a H27C 109.5 . .
H27Ba C27a H27C 109.5 . .
N3a C28a C29 110.4(17) . .
N3a C28a H28A 109.6 . .
C29a C28a H28A 109.6 . .
N3a C28a H28B 109.6 . .
C29a C28a H28B 109.6 . .
H28Aa C28a H28B 108.1 . .
C28a C29a H29A 109.5 . .
C28a C29a H29B 109.5 . .
H29Aa C29a H29B 109.5 . .
C28a C29a H29C 109.5 . .
H29Aa C29a H29C 109.5 . .
H29Ba C29a H29C 109.5 . .
N3a C30a C31 116(2) . .
N3a C30a H30A 108.2 . .
C31a C30a H30A 108.2 . .
N3a C30a H30B 108.2 . .
C31a C30a H30B 108.2 . .
H30Aa C30a H30B 107.4 . .
C30a C31a H31A 109.5 . .
C30a C31a H31B 109.5 . .
H31Aa C31a H31B 109.5 . .
C30a C31a H31C 109.5 . .
H31Aa C31a H31C 109.5 . .
H31Ba C31a H31C 109.5 . .
C26Bb N3Bb C28B 114(2) . .
C26Bb N3Bb C24B 119(3) . .
C28Bb N3Bb C24B 109(3) . .
C26Bb N3Bb C30B 102(2) . .
C28Bb N3Bb C30B 97(2) . .
C24Bb N3Bb C30B 113(3) . .
C25Bb C24Bb N3B 114(3) . .
C25Bb C24Bb H24C 108.8 . .
N3Bb C24Bb H24C 108.8 . .
C25Bb C24Bb H24D 108.8 . .
N3Bb C24Bb H24D 108.8 . .
H24Cb C24Bb H24D 107.7 . .
C24Bb C25Bb H25D 109.5 . .
C24Bb C25Bb H25E 109.5 . .
H25Db C25Bb H25E 109.5 . .
C24Bb C25Bb H25F 109.5 . .
H25Db C25Bb H25F 109.5 . .
H25Eb C25Bb H25F 109.5 . .
N3Bb C26Bb C27B 109.8(19) . .
N3Bb C26Bb H26C 109.7 . .
C27Bb C26Bb H26C 109.7 . .
N3Bb C26Bb H26D 109.7 . .
C27Bb C26Bb H26D 109.7 . .
H26Cb C26Bb H26D 108.2 . .
C26Bb C27Bb H27D 109.5 . .
C26Bb C27Bb H27E 109.5 . .
H27Db C27Bb H27E 109.5 . .
C26Bb C27Bb H27F 109.5 . .
H27Db C27Bb H27F 109.5 . .
H27Eb C27Bb H27F 109.5 . .
C29Bb C28Bb N3B 116(2) . .
C29Bb C28Bb H28C 108.2 . .
N3Bb C28Bb H28C 108.2 . .
C29Bb C28Bb H28D 108.2 . .
N3Bb C28Bb H28D 108.2 . .
H28Cb C28Bb H28D 107.3 . .
C28Bb C29Bb H29D 109.5 . .
C28Bb C29Bb H29E 109.5 . .
H29Db C29Bb H29E 109.5 . .
C28Bb C29Bb H29F 109.5 . .
H29Db C29Bb H29F 109.5 . .
H29Eb C29Bb H29F 109.5 . .
C31Bb C30Bb N3B 115(2) . .
C31Bb C30Bb H30C 108.6 . .
N3Bb C30Bb H30C 108.6 . .
C31Bb C30Bb H30D 108.6 . .
N3Bb C30Bb H30D 108.6 . .
H30Cb C30Bb H30D 107.6 . .
C30Bb C31Bb H31D 109.5 . .
C30Bb C31Bb H31E 109.5 . .
H31Db C31Bb H31E 109.5 . .
C30Bb C31Bb H31F 109.5 . .
H31Db C31Bb H31F 109.5 . .
H31Eb C31Bb H31F 109.5 . .
N4 C32 H32A 109.5 . .
N4 C32 H32B 109.5 . .
H32A C32 H32B 109.5 . .
N4 C32 H32C 109.5 . .
H32A C32 H32C 109.5 . .
H32B C32 H32C 109.5 . .
O20 N4 O19 118.8(11) . .
O20 N4 C32 126.8(12) . .
O19 N4 C32 113.5(10) . .
N5b C33b H33A 109.5 . .
N5b C33b H33B 109.5 . .
H33Ab C33b H33B 109.5 . .
N5b C33b H33C 109.5 . .
H33Ab C33b H33C 109.5 . .
H33Bb C33b H33C 109.5 . .
O21b N5b O22 116.5(11) . .
O21b N5b C33 124.8(11) . .
O22b N5b C33 116.1(11) . .
N6a C34a H34A 109.5 . .
N6a C34a H34B 109.5 . .
H34Aa C34a H34B 109.5 . .
N6a C34a H34C 109.5 . .
H34Aa C34a H34C 109.5 . .
H34Ba C34a H34C 109.5 . .
O24a N6a O23 105.7(12) . .
O24a N6a C34 129.7(12) . .
O23a N6a C34 119.8(12) . .
N7a C37a H37A 109.5 . .
N7a C37a H37B 109.5 . .
H37Aa C37a H37B 109.5 . .
N7a C37a H37C 109.5 . .
H37Aa C37a H37C 109.5 . .
H37Ba C37a H37C 109.5 . .
O26a N7a O25 117.9(14) . .
O26a N7a C37 121.8(16) . .
O25a N7a C37 116.0(13) . .
N8a C38a H38A 109.5 . .
N8a C38a H38B 109.5 . .
H38Aa C38a H38B 109.5 . .
N8a C38a H38C 109.5 . .
H38Aa C38a H38C 109.5 . .
H38Ba C38a H38C 109.5 . .
O28a N8a O27 118.0(16) . .
O28a N8a C38 126.8(17) . .
O27a N8a C38 114.5(15) . .
N9b C39b H39A 109.5 . .
N9b C39b H39B 109.5 . .
H39Ab C39b H39B 109.5 . .
N9b C39b H39C 109.5 . .
H39Ab C39b H39C 109.5 . .
H39Bb C39b H39C 109.5 . .
O30b N9b O29 117.9(15) . .
O30b N9b C39 121.6(17) . .
O29b N9b C39 115.0(15) . .
N10b C40b H40A 109.5 . .
N10b C40b H40B 109.5 . .
H40Ab C40b H40B 109.5 . .
N10b C40b H40C 109.5 . .
H40Ab C40b H40C 109.5 . .
H40Bb C40b H40C 109.5 . .
O32b N10b O31 117.2(14) . .
O32b N10b C40 123.2(15) . .
O31b N10b C40 118.6(14) . .

loop_
_geom_bond_atom_site_label_1
_geom_bond_atom_site_label_2
_geom_bond_distance
_geom_bond_site_symmetry_2
MN1 O17 1.908(4) .
MN1 O6 1.919(4) .
MN1 O3 1.925(4) 3_666
MN1 O4 1.938(4) 3_666
MN1 O1 2.110(4) .
MN1 O5 2.129(3) .
MN1 MN2 2.8427(11) 3_666
MN1 MN3 2.9495(11) .
MN1 MN3 2.9764(11) 3_666
MN2 O3 1.908(4) .
MN2 O4 1.910(4) .
MN2 O13 1.935(4) .
MN2 O10 1.942(4) .
MN2 O2 2.189(4) 3_666
MN2 O5 2.298(3) .
MN2 MN1 2.8428(11) 3_666
MN2 MN3 3.0427(11) .
MN2 MN3 3.0591(11) 3_666
MN3 O7 1.903(4) 3_666
MN3 O16 1.911(5) .
MN3 O5 1.917(3) .
MN3 O4 1.929(3) .
MN3 O3 1.932(3) 3_666
MN3 O5 1.985(4) 3_666
MN3 MN3 2.9262(16) 3_666
MN3 MN1 2.9765(11) 3_666
MN3 MN2 3.0591(11) 3_666
V1 O8 1.627(4) .
V1 O6 1.708(4) .
V1 O7 1.722(4) .
V1 O9 1.821(4) .
V2 O11 1.608(4) .
V2 O10 1.697(4) .
V2 O9 1.775(4) .
V2 O12 1.795(5) .
V3 O14 1.619(4) .
V3 O13 1.703(4) .
V3 O15 1.764(4) .
V3 O12 1.806(5) .
V4 O18 1.608(5) .
V4 O17 1.713(4) .
V4 O16 1.726(4) .
V4 O15 1.827(4) .
O1 C1 1.263(8) .
O2 C1 1.261(7) .
O2 MN2 2.189(4) 3_666
O3 MN1 1.925(4) 3_666
O3 MN3 1.932(3) 3_666
O4 MN1 1.938(4) 3_666
O5 MN3 1.985(4) 3_666
O7 MN3 1.903(4) 3_666
C1 C2B 1.47(2) .
C1 C2 1.56(2) .
C2a C7 1.364(16) .
C2a C3 1.396(15) .
C3a C4 1.386(17) .
C3a H3 0.9500 .
C4a C5 1.31(2) .
C4a H4 0.9500 .
C5a C6 1.405(19) .
C5a H5 0.9500 .
C6a C7 1.392(14) .
C6a H6 0.9500 .
C7a H7 0.9500 .
C2Bb C7B 1.364(16) .
C2Bb C3B 1.399(15) .
C3Bb C4B 1.384(17) .
C3Bb H3B 0.9500 .
C4Bb C5B 1.31(2) .
C4Bb H4B 0.9500 .
C5Bb C6B 1.39(2) .
C5Bb H5B 0.9500 .
C6Bb C7B 1.399(15) .
C6Bb H6B 0.9500 .
C7Bb H7B 0.9500 .
N1a C8 1.520(10) .
N1a C10 1.523(10) .
N1a C12 1.527(9) .
N1a C14 1.533(10) .
C8a C9 1.524(11) .
C8a H8A 0.9900 .
C8a H8B 0.9900 .
C9a H9A 0.9800 .
C9a H9B 0.9800 .
C9a H9C 0.9800 .
C10a C11 1.516(12) .
C10a H10A 0.9900 .
C10a H10B 0.9900 .
C11a H11A 0.9800 .
C11a H11B 0.9800 .
C11a H11C 0.9800 .
C12a C13 1.517(12) .
C12a H12A 0.9900 .
C12a H12B 0.9900 .
C13a H13A 0.9800 .
C13a H13B 0.9800 .
C13a H13C 0.9800 .
C14a C15 1.517(13) .
C14a H14A 0.9900 .
C14a H14B 0.9900 .
C15a H15A 0.9800 .
C15a H15B 0.9800 .
C15a H15C 0.9800 .
N1Bb C8B 1.520(10) .
N1Bb C10B 1.523(10) .
N1Bb C12B 1.528(9) .
N1Bb C14B 1.533(10) .
C8Bb C9B 1.524(11) .
C8Bb H8B1 0.9900 .
C8Bb H8B2 0.9900 .
C9Bb H9B1 0.9800 .
C9Bb H9B2 0.9800 .
C9Bb H9B3 0.9800 .
C10Bb C11B 1.515(12) .
C10Bb H10C 0.9900 .
C10Bb H10D 0.9900 .
C11Bb H11D 0.9800 .
C11Bb H11E 0.9800 .
C11Bb H11F 0.9800 .
C12Bb C13B 1.515(12) .
C12Bb H12C 0.9900 .
C12Bb H12D 0.9900 .
C13Bb H13D 0.9800 .
C13Bb H13E 0.9800 .
C13Bb H13F 0.9800 .
C14Bb C15B 1.516(13) .
C14Bb H14C 0.9900 .
C14Bb H14D 0.9900 .
C15Bb H15D 0.9800 .
C15Bb H15E 0.9800 .
C15Bb H15F 0.9800 .
N2a C18 1.49(2) .
N2a C20 1.507(19) .
N2a C22 1.507(16) .
N2a C16 1.536(19) .
C16a C17 1.555(16) .
C16a H16A 0.9900 .
C16a H16B 0.9900 .
C17a H17A 0.9800 .
C17a H17B 0.9800 .
C17a H17C 0.9800 .
C18a C19 1.51(3) .
C18a H18A 0.9900 .
C18a H18B 0.9900 .
C19a H19A 0.9800 .
C19a H19B 0.9800 .
C19a H19C 0.9800 .
C20a C21 1.515(19) .
C20a H20A 0.9900 .
C20a H20B 0.9900 .
C21a H21A 0.9800 .
C21a H21B 0.9800 .
C21a H21C 0.9800 .
C22a C23 1.500(18) .
C22a H22A 0.9900 .
C22a H22B 0.9900 .
C23a H23A 0.9800 .
C23a H23B 0.9800 .
C23a H23C 0.9800 .
N2Bb C22B 1.50(2) .
N2Bb C16B 1.51(3) .
N2Bb C18B 1.53(3) .
N2Bb C20B 1.58(3) .
C16Bb C17B 1.58(3) .
C16Bb H16C 0.9900 .
C16Bb H16D 0.9900 .
C17Bb H17D 0.9800 .
C17Bb H17E 0.9800 .
C17Bb H17F 0.9800 .
C18Bb C19B 1.47(3) .
C18Bb H18C 0.9900 .
C18Bb H18D 0.9900 .
C19Bb H19D 0.9800 .
C19Bb H19E 0.9800 .
C19Bb H19F 0.9800 .
C20Bb C21B 1.59(3) .
C20Bb H20C 0.9900 .
C20Bb H20D 0.9900 .
C21Bb H21D 0.9800 .
C21Bb H21E 0.9800 .
C21Bb H21F 0.9800 .
C22Bb C23B 1.52(3) .
C22Bb H22C 0.9900 .
C22Bb H22D 0.9900 .
C23Bb H23D 0.9800 .
C23Bb H23E 0.9800 .
C23Bb H23F 0.9800 .
N3a C30 1.50(3) .
N3a C24 1.50(3) .
N3a C28 1.56(3) .
N3a C26 1.57(3) .
C24a C25 1.60(3) .
C24a H24A 0.9900 .
C24a H24B 0.9900 .
C25a H25A 0.9800 .
C25a H25B 0.9800 .
C25a H25C 0.9800 .
C26a C27 1.47(3) .
C26a H26A 0.9900 .
C26a H26B 0.9900 .
C27a H27A 0.9800 .
C27a H27B 0.9800 .
C27a H27C 0.9800 .
C28a C29 1.60(3) .
C28a H28A 0.9900 .
C28a H28B 0.9900 .
C29a H29A 0.9800 .
C29a H29B 0.9800 .
C29a H29C 0.9800 .
C30a C31 1.51(3) .
C30a H30A 0.9900 .
C30a H30B 0.9900 .
C31a H31A 0.9800 .
C31a H31B 0.9800 .
C31a H31C 0.9800 .
N3Bb C26B 1.45(4) .
N3Bb C28B 1.47(4) .
N3Bb C24B 1.52(4) .
N3Bb C30B 1.53(3) .
C24Bb C25B 1.44(4) .
C24Bb H24C 0.9900 .
C24Bb H24D 0.9900 .
C25Bb H25D 0.9800 .
C25Bb H25E 0.9800 .
C25Bb H25F 0.9800 .
C26Bb C27B 1.56(3) .
C26Bb H26C 0.9900 .
C26Bb H26D 0.9900 .
C27Bb H27D 0.9800 .
C27Bb H27E 0.9800 .
C27Bb H27F 0.9800 .
C28Bb C29B 1.46(4) .
C28Bb H28C 0.9900 .
C28Bb H28D 0.9900 .
C29Bb H29D 0.9800 .
C29Bb H29E 0.9800 .
C29Bb H29F 0.9800 .
C30Bb C31B 1.45(4) .
C30Bb H30C 0.9900 .
C30Bb H30D 0.9900 .
C31Bb H31D 0.9800 .
C31Bb H31E 0.9800 .
C31Bb H31F 0.9800 .
C32 N4 1.416(10) .
C32 H32A 0.9800 .
C32 H32B 0.9800 .
C32 H32C 0.9800 .
N4 O20 1.071(11) .
N4 O19 1.311(12) .
C33b N5 1.442(15) .
C33b H33A 0.9800 .
C33b H33B 0.9800 .
C33b H33C 0.9800 .
N5b O21 1.174(14) .
N5b O22 1.233(14) .
C34a N6 1.340(14) .
C34a H34A 0.9800 .
C34a H34B 0.9800 .
C34a H34C 0.9800 .
N6a O24 1.141(13) .
N6a O23 1.230(18) .
C37a N7 1.407(12) .
C37a H37A 0.9800 .
C37a H37B 0.9800 .
C37a H37C 0.9800 .
N7a O26 1.078(12) .
N7a O25 1.315(13) .
C38a N8 1.407(13) .
C38a H38A 0.9800 .
C38a H38B 0.9800 .
C38a H38C 0.9800 .
N8a O28 1.069(12) .
N8a O27 1.321(13) .
C39b N9 1.419(13) .
C39b H39A 0.9800 .
C39b H39B 0.9800 .
C39b H39C 0.9800 .
N9b O30 1.078(12) .
N9b O29 1.317(13) .
C40b N10 1.403(12) .
C40b H40A 0.9800 .
C40b H40B 0.9800 .
C40b H40C 0.9800 .
N10b O32 1.069(12) .
N10b O31 1.309(13) .
